data_8105050
loop_
_publ_author_name
'Lo, Kong Mun'
'Lee, See Mun'
'Tiekink, Edward R.T.'

_publ_section_title
;
 Crystal structure of
 octa(4-chlorobenzyl)-dichlorido-bis(\m2-methanolato)-bis(\m3-oxo)-tetratin(IV),
 C58H54Cl10O4Sn4
;
_journal_issue 1
_journal_name_full 'Zeitschrift f\"ur Kristallographie - New Crystal Structures'
_journal_page_first 175
_journal_page_last 177
_journal_paper_doi 10.1515/ncrs-2019-0562
_journal_volume 235
_journal_year 2019
_chemical_formula_moiety 'C58 H54 Cl10 O4 Sn4'
_chemical_formula_sum 'C58 H54 Cl10 O4 Sn4'
_chemical_formula_weight 1644.27
_space_group_crystal_system monoclinic
_space_group_IT_number 15
_space_group_name_Hall '-C 2yc'
_space_group_name_H-M_alt 'C 1 2/c 1'
_atom_sites_solution_hydrogens geom
_atom_sites_solution_primary direct
_atom_sites_solution_secondary difmap
_cell_angle_alpha 90
_cell_angle_beta 103.0700(10)
_cell_angle_gamma 90
_cell_formula_units_Z 4
_cell_length_a 27.6269(8)
_cell_length_b 9.0623(2)
_cell_length_c 24.7099(7)
_cell_measurement_reflns_used 9906
_cell_measurement_temperature 296(2)
_cell_measurement_theta_max 28.34
_cell_measurement_theta_min 2.37
_cell_volume 6026.2(3)
_computing_cell_refinement 'SAINT [2]'
_computing_data_collection 'APEX2 [2]'
_computing_data_reduction 'SAINT [2]'
_computing_molecular_graphics 'ORTEP-3 for Windows [5]'
_computing_publication_material 'SHELXL-2018/3 [4]'
_computing_structure_refinement 'SHELXL-2018/3 [4]'
_computing_structure_solution 'SHELXT 2014/5 [3]'
_diffrn_ambient_temperature 296(2)
_diffrn_measured_fraction_theta_full 0.999
_diffrn_measured_fraction_theta_max 0.997
_diffrn_measurement_device_type 'Bruker SMART APEX diffractometer'
_diffrn_measurement_method '\w scans'
_diffrn_radiation_monochromator graphite
_diffrn_radiation_source 'fine-focus sealed tube'
_diffrn_radiation_type MoK\a
_diffrn_radiation_wavelength 0.71073
_diffrn_reflns_av_R_equivalents 0.0302
_diffrn_reflns_av_unetI/netI 0.0280
_diffrn_reflns_Laue_measured_fraction_full 0.999
_diffrn_reflns_Laue_measured_fraction_max 0.997
_diffrn_reflns_limit_h_max 36
_diffrn_reflns_limit_h_min -36
_diffrn_reflns_limit_k_max 12
_diffrn_reflns_limit_k_min -12
_diffrn_reflns_limit_l_max 33
_diffrn_reflns_limit_l_min -33
_diffrn_reflns_number 29767
_diffrn_reflns_point_group_measured_fraction_full 0.999
_diffrn_reflns_point_group_measured_fraction_max 0.997
_diffrn_reflns_theta_full 25.242
_diffrn_reflns_theta_max 28.360
_diffrn_reflns_theta_min 2.371
_diffrn_standards_decay_% 0
_diffrn_standards_interval_count 0
_diffrn_standards_interval_time 0
_diffrn_standards_number 0
_exptl_absorpt_coefficient_mu 2.127
_exptl_absorpt_correction_T_max 1.0000
_exptl_absorpt_correction_T_min 0.7342
_exptl_absorpt_correction_type multi-scan
_exptl_absorpt_process_details 'SADABS [1]'
_exptl_crystal_colour colourless
_exptl_crystal_density_diffrn 1.812
_exptl_crystal_description prism
_exptl_crystal_F_000 3216
_exptl_crystal_size_max 0.250
_exptl_crystal_size_mid 0.160
_exptl_crystal_size_min 0.080
_refine_diff_density_max 1.008
_refine_diff_density_min -0.394
_refine_diff_density_rms 0.096
_refine_ls_extinction_coef .
_refine_ls_extinction_method none
_refine_ls_goodness_of_fit_ref 1.026
_refine_ls_hydrogen_treatment constr
_refine_ls_matrix_type full
_refine_ls_number_parameters 344
_refine_ls_number_reflns 7513
_refine_ls_number_restraints 0
_refine_ls_restrained_S_all 1.026
_refine_ls_R_factor_all 0.0324
_refine_ls_R_factor_gt 0.0259
_refine_ls_shift/su_max 0.001
_refine_ls_shift/su_mean 0.000
_refine_ls_structure_factor_coef Fsqd
_refine_ls_weighting_details 'w=1/[\s^2^(Fo^2^)+(0.0342P)^2^+7.1274P] where P=(Fo^2^+2Fc^2^)/3'
_refine_ls_weighting_scheme calc
_refine_ls_wR_factor_gt 0.0636
_refine_ls_wR_factor_ref 0.0671
_reflns_Friedel_coverage 0.000
_reflns_Friedel_fraction_full .
_reflns_Friedel_fraction_max .
_reflns_number_gt 6540
_reflns_number_total 7513
_reflns_threshold_expression 'I > 2\s(I)'
_cod_data_source_file suppl_ncrs-2019-0562_suppl.cif
_cod_data_source_block shelx
_cod_original_sg_symbol_H-M 'C 2/c'
_cod_database_code 8105050
_shelx_space_group_comment
;
The symmetry employed for this shelxl refinement is uniquely defined
by the following loop, which should always be used as a source of
symmetry information in preference to the above space-group names.
They are only intended as comments.
;
_shelx_estimated_absorpt_t_min 0.618
_shelx_estimated_absorpt_t_max 0.848

loop_
_space_group_symop_operation_xyz
'x, y, z'
'-x, y, -z+1/2'
'x+1/2, y+1/2, z'
'-x+1/2, y+1/2, -z+1/2'
'-x, -y, -z'
'x, -y, z-1/2'
'-x+1/2, -y+1/2, -z'
'x+1/2, -y+1/2, z-1/2'

loop_
_atom_site_label
_atom_site_type_symbol
_atom_site_fract_x
_atom_site_fract_y
_atom_site_fract_z
_atom_site_U_iso_or_equiv
_atom_site_adp_type
_atom_site_occupancy
_atom_site_site_symmetry_order
_atom_site_calc_flag
_atom_site_refinement_flags_posn
_atom_site_refinement_flags_adp
_atom_site_refinement_flags_occupancy
_atom_site_disorder_assembly
_atom_site_disorder_group
Sn1 Sn 0.28382(2) 0.09464(2) 0.51373(2) 0.01240(5) Uani 1 1 d . . . . .
Sn2 Sn 0.35949(2) 0.39261(2) 0.54324(2) 0.01416(5) Uani 1 1 d . . . . .
Cl1 Cl 0.32328(2) 0.64554(6) 0.52778(2) 0.01874(12) Uani 1 1 d . . . . .
Cl2 Cl 0.21795(3) 0.11632(8) 0.20353(3) 0.03083(15) Uani 1 1 d . . . . .
Cl3 Cl 0.44166(3) 0.05831(8) 0.78394(3) 0.03302(16) Uani 1 1 d . . . . .
Cl4 Cl 0.43851(3) 1.02366(7) 0.41920(3) 0.02916(15) Uani 1 1 d . . . . .
Cl5 Cl 0.59962(2) 0.65961(8) 0.68503(3) 0.03175(16) Uani 1 1 d . . . . .
O1 O 0.28876(6) 0.32071(18) 0.51904(6) 0.0151(3) Uani 1 1 d . . . . .
O2 O 0.36120(6) 0.15357(18) 0.54604(7) 0.0179(3) Uani 1 1 d . . . . .
C1 C 0.30167(10) -0.0227(3) 0.44479(10) 0.0212(5) Uani 1 1 d . . . . .
H1A H 0.3375 -0.0185 0.4497 0.025 Uiso 1 1 calc R U . . .
H1B H 0.2932 -0.1254 0.4487 0.025 Uiso 1 1 calc R U . . .
C2 C 0.27957(9) 0.0201(3) 0.38591(10) 0.0171(5) Uani 1 1 d . . . . .
C3 C 0.30439(10) 0.1126(3) 0.35636(11) 0.0250(6) Uani 1 1 d . . . . .
H3 H 0.3341 0.1562 0.3746 0.030 Uiso 1 1 calc R U . . .
C4 C 0.28612(10) 0.1415(3) 0.30044(11) 0.0283(6) Uani 1 1 d . . . . .
H4 H 0.3035 0.2025 0.2813 0.034 Uiso 1 1 calc R U . . .
C5 C 0.24184(9) 0.0787(3) 0.27361(10) 0.0203(5) Uani 1 1 d . . . . .
C6 C 0.21583(9) -0.0130(3) 0.30154(10) 0.0214(5) Uani 1 1 d . . . . .
H6 H 0.1859 -0.0552 0.2831 0.026 Uiso 1 1 calc R U . . .
C7 C 0.23493(9) -0.0411(3) 0.35720(10) 0.0204(5) Uani 1 1 d . . . . .
H7 H 0.2174 -0.1027 0.3761 0.025 Uiso 1 1 calc R U . . .
C8 C 0.26934(9) -0.0071(3) 0.58719(10) 0.0180(5) Uani 1 1 d . . . . .
H8A H 0.2399 0.0378 0.5954 0.022 Uiso 1 1 calc R U . . .
H8B H 0.2622 -0.1108 0.5796 0.022 Uiso 1 1 calc R U . . .
C9 C 0.31108(9) 0.0057(3) 0.63739(9) 0.0166(5) Uani 1 1 d . . . . .
C10 C 0.31552(10) 0.1290(3) 0.67192(10) 0.0214(5) Uani 1 1 d . . . . .
H10 H 0.2915 0.2026 0.6640 0.026 Uiso 1 1 calc R U . . .
C11 C 0.35463(10) 0.1448(3) 0.71744(10) 0.0229(5) Uani 1 1 d . . . . .
H11 H 0.3568 0.2274 0.7402 0.027 Uiso 1 1 calc R U . . .
C12 C 0.39037(9) 0.0363(3) 0.72869(10) 0.0201(5) Uani 1 1 d . . . . .
C13 C 0.38665(10) -0.0894(3) 0.69660(11) 0.0228(5) Uani 1 1 d . . . . .
H13 H 0.4104 -0.1635 0.7053 0.027 Uiso 1 1 calc R U . . .
C14 C 0.34687(9) -0.1040(3) 0.65100(11) 0.0199(5) Uani 1 1 d . . . . .
H14 H 0.3442 -0.1886 0.6293 0.024 Uiso 1 1 calc R U . . .
C15 C 0.40175(9) 0.3973(3) 0.48001(11) 0.0200(5) Uani 1 1 d . . . . .
H15A H 0.4329 0.3457 0.4937 0.024 Uiso 1 1 calc R U . . .
H15B H 0.3835 0.3441 0.4477 0.024 Uiso 1 1 calc R U . . .
C16 C 0.41286(9) 0.5497(3) 0.46241(10) 0.0167(5) Uani 1 1 d . . . . .
C17 C 0.38299(9) 0.6166(3) 0.41628(10) 0.0203(5) Uani 1 1 d . . . . .
H17 H 0.3569 0.5633 0.3946 0.024 Uiso 1 1 calc R U . . .
C18 C 0.39088(10) 0.7609(3) 0.40153(11) 0.0220(5) Uani 1 1 d . . . . .
H18 H 0.3708 0.8038 0.3702 0.026 Uiso 1 1 calc R U . . .
C19 C 0.42937(9) 0.8390(3) 0.43467(11) 0.0200(5) Uani 1 1 d . . . . .
C20 C 0.46052(9) 0.7758(3) 0.48062(11) 0.0216(5) Uani 1 1 d . . . . .
H20 H 0.4868 0.8292 0.5019 0.026 Uiso 1 1 calc R U . . .
C21 C 0.45181(9) 0.6317(3) 0.49424(11) 0.0207(5) Uani 1 1 d . . . . .
H21 H 0.4723 0.5886 0.5253 0.025 Uiso 1 1 calc R U . . .
C22 C 0.39069(9) 0.4209(3) 0.63046(11) 0.0227(5) Uani 1 1 d . . . . .
H22A H 0.3698 0.4880 0.6456 0.027 Uiso 1 1 calc R U . . .
H22B H 0.3905 0.3265 0.6489 0.027 Uiso 1 1 calc R U . . .
C23 C 0.44279(9) 0.4798(3) 0.64324(10) 0.0182(5) Uani 1 1 d . . . . .
C24 C 0.45245(9) 0.6287(3) 0.63588(11) 0.0224(5) Uani 1 1 d . . . . .
H24 H 0.4261 0.6917 0.6216 0.027 Uiso 1 1 calc R U . . .
C25 C 0.50026(9) 0.6849(3) 0.64925(11) 0.0230(5) Uani 1 1 d . . . . .
H25 H 0.5060 0.7849 0.6450 0.028 Uiso 1 1 calc R U . . .
C26 C 0.53920(9) 0.5898(3) 0.66893(11) 0.0216(5) Uani 1 1 d . . . . .
C27 C 0.53144(10) 0.4429(3) 0.67577(13) 0.0331(7) Uani 1 1 d . . . . .
H27 H 0.5582 0.3801 0.6889 0.040 Uiso 1 1 calc R U . . .
C28 C 0.48326(10) 0.3883(3) 0.66297(13) 0.0296(6) Uani 1 1 d . . . . .
H28 H 0.4780 0.2882 0.6677 0.035 Uiso 1 1 calc R U . . .
C29 C 0.40411(10) 0.0615(3) 0.55986(12) 0.0257(6) Uani 1 1 d . . . . .
H29A H 0.4276 0.0910 0.5386 0.039 Uiso 1 1 calc R U . . .
H29B H 0.3946 -0.0393 0.5516 0.039 Uiso 1 1 calc R U . . .
H29C H 0.4190 0.0710 0.5987 0.039 Uiso 1 1 calc R U . . .

loop_
_atom_site_aniso_label
_atom_site_aniso_U_11
_atom_site_aniso_U_22
_atom_site_aniso_U_33
_atom_site_aniso_U_23
_atom_site_aniso_U_13
_atom_site_aniso_U_12
Sn1 0.01122(8) 0.01037(8) 0.01519(8) 0.00090(5) 0.00208(6) 0.00020(5)
Sn2 0.01054(8) 0.01368(8) 0.01740(9) 0.00013(6) 0.00136(6) -0.00212(5)
Cl1 0.0207(3) 0.0129(2) 0.0232(3) -0.0012(2) 0.0059(2) -0.0008(2)
Cl2 0.0252(3) 0.0493(4) 0.0168(3) 0.0016(3) 0.0024(3) 0.0060(3)
Cl3 0.0344(4) 0.0318(4) 0.0255(3) -0.0037(3) -0.0086(3) -0.0022(3)
Cl4 0.0365(4) 0.0182(3) 0.0335(4) 0.0013(3) 0.0092(3) -0.0069(3)
Cl5 0.0159(3) 0.0350(4) 0.0420(4) -0.0063(3) 0.0018(3) -0.0083(3)
O1 0.0119(8) 0.0104(8) 0.0216(8) -0.0002(6) 0.0009(7) -0.0002(6)
O2 0.0128(8) 0.0142(8) 0.0259(9) 0.0025(7) 0.0029(7) 0.0008(6)
C1 0.0232(13) 0.0190(12) 0.0209(12) 0.0001(10) 0.0038(10) 0.0082(10)
C2 0.0192(12) 0.0148(11) 0.0172(11) -0.0006(9) 0.0042(9) 0.0044(9)
C3 0.0179(12) 0.0310(14) 0.0239(13) 0.0021(11) 0.0004(10) -0.0068(10)
C4 0.0212(13) 0.0366(15) 0.0265(14) 0.0099(12) 0.0045(11) -0.0057(11)
C5 0.0173(12) 0.0284(13) 0.0148(11) -0.0018(10) 0.0031(9) 0.0034(10)
C6 0.0175(12) 0.0222(12) 0.0236(13) -0.0085(10) 0.0030(10) -0.0029(9)
C7 0.0228(13) 0.0181(12) 0.0224(12) -0.0037(10) 0.0093(10) -0.0042(9)
C8 0.0158(11) 0.0188(11) 0.0191(12) 0.0036(9) 0.0031(9) -0.0023(9)
C9 0.0188(12) 0.0167(11) 0.0149(11) 0.0028(9) 0.0052(9) -0.0030(9)
C10 0.0240(13) 0.0169(12) 0.0229(13) 0.0003(10) 0.0042(10) 0.0048(9)
C11 0.0322(14) 0.0170(12) 0.0192(12) -0.0030(10) 0.0052(11) 0.0003(10)
C12 0.0208(12) 0.0216(12) 0.0155(11) 0.0016(9) -0.0009(10) -0.0029(9)
C13 0.0244(13) 0.0197(12) 0.0223(13) 0.0009(10) 0.0012(11) 0.0043(10)
C14 0.0220(13) 0.0151(11) 0.0214(12) -0.0018(9) 0.0023(10) 0.0008(9)
C15 0.0191(12) 0.0156(11) 0.0270(13) -0.0013(9) 0.0084(10) 0.0007(9)
C16 0.0153(11) 0.0173(11) 0.0199(12) -0.0018(9) 0.0090(9) -0.0012(9)
C17 0.0182(12) 0.0212(12) 0.0209(12) -0.0038(10) 0.0031(10) -0.0037(9)
C18 0.0238(13) 0.0201(12) 0.0220(12) 0.0020(10) 0.0048(10) 0.0001(10)
C19 0.0231(13) 0.0146(11) 0.0250(13) -0.0003(9) 0.0110(10) -0.0026(9)
C20 0.0188(12) 0.0212(13) 0.0246(13) -0.0043(10) 0.0043(10) -0.0046(9)
C21 0.0183(12) 0.0209(12) 0.0229(12) -0.0001(10) 0.0043(10) 0.0003(9)
C22 0.0174(12) 0.0291(13) 0.0206(13) 0.0018(10) 0.0023(10) -0.0052(10)
C23 0.0153(11) 0.0213(12) 0.0168(11) -0.0015(9) 0.0014(9) -0.0034(9)
C24 0.0176(12) 0.0201(12) 0.0275(13) -0.0016(10) 0.0011(10) 0.0031(9)
C25 0.0214(13) 0.0164(12) 0.0294(14) -0.0028(10) 0.0020(11) -0.0026(9)
C26 0.0126(11) 0.0248(13) 0.0262(13) -0.0038(10) 0.0022(10) -0.0050(9)
C27 0.0180(13) 0.0250(14) 0.0496(19) 0.0044(13) -0.0064(13) 0.0025(10)
C28 0.0224(14) 0.0185(13) 0.0439(17) 0.0066(11) -0.0007(12) -0.0031(10)
C29 0.0186(13) 0.0244(13) 0.0342(15) 0.0091(11) 0.0060(11) 0.0056(10)

loop_
_atom_type_symbol
_atom_type_description
_atom_type_scat_dispersion_real
_atom_type_scat_dispersion_imag
_atom_type_scat_source
C C 0.0033 0.0016 'International Tables Vol C Tables 4.2.6.8 and 6.1.1.4'
H H 0.0000 0.0000 'International Tables Vol C Tables 4.2.6.8 and 6.1.1.4'
Cl Cl 0.1484 0.1585 'International Tables Vol C Tables 4.2.6.8 and 6.1.1.4'
O O 0.0106 0.0060 'International Tables Vol C Tables 4.2.6.8 and 6.1.1.4'
Sn Sn -0.6537 1.4246 'International Tables Vol C Tables 4.2.6.8 and 6.1.1.4'

loop_
_geom_angle_atom_site_label_1
_geom_angle_atom_site_label_2
_geom_angle_atom_site_label_3
_geom_angle
_geom_angle_site_symmetry_1
_geom_angle_site_symmetry_3
O1 Sn1 O1 73.04(7) . 7_556
O1 Sn1 C8 113.27(8) . .
O1 Sn1 C8 97.83(8) 7_556 .
O1 Sn1 C1 121.20(8) . .
O1 Sn1 C1 103.95(8) 7_556 .
C8 Sn1 C1 125.03(10) . .
O1 Sn1 O2 71.70(6) . .
O1 Sn1 O2 144.60(7) 7_556 .
C8 Sn1 O2 98.65(8) . .
C1 Sn1 O2 91.71(8) . .
O1 Sn2 C22 118.54(8) . .
O1 Sn2 C15 116.06(8) . .
C22 Sn2 C15 124.45(10) . .
O1 Sn2 O2 72.51(6) . .
C22 Sn2 O2 94.95(8) . .
C15 Sn2 O2 91.80(8) . .
O1 Sn2 Cl1 85.61(5) . .
C22 Sn2 Cl1 95.74(7) . .
C15 Sn2 Cl1 97.78(6) . .
O2 Sn2 Cl1 158.11(4) . .
Sn2 O1 Sn1 112.74(7) . .
Sn2 O1 Sn1 139.65(8) . 7_556
Sn1 O1 Sn1 106.96(7) . 7_556
C29 O2 Sn2 127.08(15) . .
C29 O2 Sn1 129.77(15) . .
Sn2 O2 Sn1 102.79(7) . .
C2 C1 Sn1 121.60(16) . .
C2 C1 H1A 106.9 . .
Sn1 C1 H1A 106.9 . .
C2 C1 H1B 106.9 . .
Sn1 C1 H1B 106.9 . .
H1A C1 H1B 106.7 . .
C3 C2 C7 117.3(2) . .
C3 C2 C1 121.7(2) . .
C7 C2 C1 120.8(2) . .
C4 C3 C2 121.8(2) . .
C4 C3 H3 119.1 . .
C2 C3 H3 119.1 . .
C5 C4 C3 119.1(2) . .
C5 C4 H4 120.5 . .
C3 C4 H4 120.5 . .
C4 C5 C6 121.0(2) . .
C4 C5 Cl2 119.6(2) . .
C6 C5 Cl2 119.43(19) . .
C7 C6 C5 118.9(2) . .
C7 C6 H6 120.5 . .
C5 C6 H6 120.5 . .
C6 C7 C2 122.0(2) . .
C6 C7 H7 119.0 . .
C2 C7 H7 119.0 . .
C9 C8 Sn1 114.27(16) . .
C9 C8 H8A 108.7 . .
Sn1 C8 H8A 108.7 . .
C9 C8 H8B 108.7 . .
Sn1 C8 H8B 108.7 . .
H8A C8 H8B 107.6 . .
C14 C9 C10 117.8(2) . .
C14 C9 C8 121.3(2) . .
C10 C9 C8 120.9(2) . .
C11 C10 C9 121.7(2) . .
C11 C10 H10 119.1 . .
C9 C10 H10 119.1 . .
C10 C11 C12 119.0(2) . .
C10 C11 H11 120.5 . .
C12 C11 H11 120.5 . .
C11 C12 C13 121.1(2) . .
C11 C12 Cl3 119.70(19) . .
C13 C12 Cl3 119.1(2) . .
C12 C13 C14 119.1(2) . .
C12 C13 H13 120.4 . .
C14 C13 H13 120.4 . .
C13 C14 C9 121.1(2) . .
C13 C14 H14 119.4 . .
C9 C14 H14 119.4 . .
C16 C15 Sn2 114.11(16) . .
C16 C15 H15A 108.7 . .
Sn2 C15 H15A 108.7 . .
C16 C15 H15B 108.7 . .
Sn2 C15 H15B 108.7 . .
H15A C15 H15B 107.6 . .
C17 C16 C21 118.1(2) . .
C17 C16 C15 121.2(2) . .
C21 C16 C15 120.6(2) . .
C18 C17 C16 121.9(2) . .
C18 C17 H17 119.1 . .
C16 C17 H17 119.1 . .
C19 C18 C17 118.2(2) . .
C19 C18 H18 120.9 . .
C17 C18 H18 120.9 . .
C18 C19 C20 121.8(2) . .
C18 C19 Cl4 119.4(2) . .
C20 C19 Cl4 118.80(19) . .
C21 C20 C19 118.7(2) . .
C21 C20 H20 120.7 . .
C19 C20 H20 120.7 . .
C20 C21 C16 121.3(2) . .
C20 C21 H21 119.3 . .
C16 C21 H21 119.3 . .
C23 C22 Sn2 113.69(17) . .
C23 C22 H22A 108.8 . .
Sn2 C22 H22A 108.8 . .
C23 C22 H22B 108.8 . .
Sn2 C22 H22B 108.8 . .
H22A C22 H22B 107.7 . .
C28 C23 C24 117.4(2) . .
C28 C23 C22 121.3(2) . .
C24 C23 C22 121.3(2) . .
C25 C24 C23 121.7(2) . .
C25 C24 H24 119.1 . .
C23 C24 H24 119.1 . .
C26 C25 C24 118.7(2) . .
C26 C25 H25 120.7 . .
C24 C25 H25 120.7 . .
C27 C26 C25 121.5(2) . .
C27 C26 Cl5 119.6(2) . .
C25 C26 Cl5 118.90(19) . .
C26 C27 C28 119.3(2) . .
C26 C27 H27 120.4 . .
C28 C27 H27 120.4 . .
C27 C28 C23 121.4(2) . .
C27 C28 H28 119.3 . .
C23 C28 H28 119.3 . .
O2 C29 H29A 109.5 . .
O2 C29 H29B 109.5 . .
H29A C29 H29B 109.5 . .
O2 C29 H29C 109.5 . .
H29A C29 H29C 109.5 . .
H29B C29 H29C 109.5 . .

loop_
_geom_bond_atom_site_label_1
_geom_bond_atom_site_label_2
_geom_bond_distance
_geom_bond_site_symmetry_2
Sn1 O1 2.0555(16) .
Sn1 O1 2.1285(15) 7_556
Sn1 C8 2.153(2) .
Sn1 C1 2.158(2) .
Sn1 O2 2.1727(16) .
Sn2 O1 2.0180(15) .
Sn2 C22 2.148(3) .
Sn2 C15 2.152(3) .
Sn2 O2 2.1676(16) .
Sn2 Cl1 2.4955(6) .
Cl2 C5 1.742(3) .
Cl3 C12 1.743(2) .
Cl4 C19 1.748(2) .
Cl5 C26 1.745(2) .
O1 Sn1 2.1286(15) 7_556
O2 C29 1.426(3) .
C1 C2 1.496(3) .
C1 H1A 0.9700 .
C1 H1B 0.9700 .
C2 C3 1.390(4) .
C2 C7 1.391(3) .
C3 C4 1.385(4) .
C3 H3 0.9300 .
C4 C5 1.376(4) .
C4 H4 0.9300 .
C5 C6 1.381(4) .
C6 C7 1.381(3) .
C6 H6 0.9300 .
C7 H7 0.9300 .
C8 C9 1.495(3) .
C8 H8A 0.9700 .
C8 H8B 0.9700 .
C9 C14 1.388(3) .
C9 C10 1.394(3) .
C10 C11 1.380(4) .
C10 H10 0.9300 .
C11 C12 1.376(4) .
C11 H11 0.9300 .
C12 C13 1.378(3) .
C13 C14 1.391(3) .
C13 H13 0.9300 .
C14 H14 0.9300 .
C15 C16 1.501(3) .
C15 H15A 0.9700 .
C15 H15B 0.9700 .
C16 C17 1.387(3) .
C16 C21 1.395(3) .
C17 C18 1.387(3) .
C17 H17 0.9300 .
C18 C19 1.381(3) .
C18 H18 0.9300 .
C19 C20 1.384(4) .
C20 C21 1.383(3) .
C20 H20 0.9300 .
C21 H21 0.9300 .
C22 C23 1.500(3) .
C22 H22A 0.9700 .
C22 H22B 0.9700 .
C23 C28 1.389(3) .
C23 C24 1.395(3) .
C24 C25 1.384(3) .
C24 H24 0.9300 .
C25 C26 1.379(4) .
C25 H25 0.9300 .
C26 C27 1.364(4) .
C27 C28 1.388(4) .
C27 H27 0.9300 .
C28 H28 0.9300 .
C29 H29A 0.9600 .
C29 H29B 0.9600 .
C29 H29C 0.9600 .

loop_
_geom_torsion_atom_site_label_1
_geom_torsion_atom_site_label_2
_geom_torsion_atom_site_label_3
_geom_torsion_atom_site_label_4
_geom_torsion
_geom_torsion_site_symmetry_1
_geom_torsion_site_symmetry_2
_geom_torsion_site_symmetry_3
_geom_torsion_site_symmetry_4
Sn1 C1 C2 C3 95.6(3) . . . .
Sn1 C1 C2 C7 -89.7(3) . . . .
C7 C2 C3 C4 -0.9(4) . . . .
C1 C2 C3 C4 174.0(2) . . . .
C2 C3 C4 C5 1.0(4) . . . .
C3 C4 C5 C6 -0.5(4) . . . .
C3 C4 C5 Cl2 179.0(2) . . . .
C4 C5 C6 C7 0.1(4) . . . .
Cl2 C5 C6 C7 -179.48(19) . . . .
C5 C6 C7 C2 -0.1(4) . . . .
C3 C2 C7 C6 0.5(4) . . . .
C1 C2 C7 C6 -174.5(2) . . . .
Sn1 C8 C9 C14 -92.9(2) . . . .
Sn1 C8 C9 C10 86.6(3) . . . .
C14 C9 C10 C11 1.6(4) . . . .
C8 C9 C10 C11 -178.0(2) . . . .
C9 C10 C11 C12 0.6(4) . . . .
C10 C11 C12 C13 -2.5(4) . . . .
C10 C11 C12 Cl3 176.8(2) . . . .
C11 C12 C13 C14 2.2(4) . . . .
Cl3 C12 C13 C14 -177.1(2) . . . .
C12 C13 C14 C9 0.0(4) . . . .
C10 C9 C14 C13 -1.9(4) . . . .
C8 C9 C14 C13 177.7(2) . . . .
Sn2 C15 C16 C17 -95.4(2) . . . .
Sn2 C15 C16 C21 80.4(3) . . . .
C21 C16 C17 C18 -0.1(4) . . . .
C15 C16 C17 C18 175.8(2) . . . .
C16 C17 C18 C19 -0.9(4) . . . .
C17 C18 C19 C20 1.8(4) . . . .
C17 C18 C19 Cl4 -176.98(19) . . . .
C18 C19 C20 C21 -1.7(4) . . . .
Cl4 C19 C20 C21 177.10(19) . . . .
C19 C20 C21 C16 0.6(4) . . . .
C17 C16 C21 C20 0.3(4) . . . .
C15 C16 C21 C20 -175.7(2) . . . .
Sn2 C22 C23 C28 -103.4(3) . . . .
Sn2 C22 C23 C24 76.8(3) . . . .
C28 C23 C24 C25 -2.0(4) . . . .
C22 C23 C24 C25 177.9(2) . . . .
C23 C24 C25 C26 1.7(4) . . . .
C24 C25 C26 C27 -0.5(4) . . . .
C24 C25 C26 Cl5 179.2(2) . . . .
C25 C26 C27 C28 -0.4(5) . . . .
Cl5 C26 C27 C28 179.9(2) . . . .
C26 C27 C28 C23 0.1(5) . . . .
C24 C23 C28 C27 1.0(4) . . . .
C22 C23 C28 C27 -178.8(3) . . . .
